data_7158305
loop_
_publ_author_name
'Zhang, Shan-Shan'
'Xue, Jiahui'
'Gu, Qing'
'Jiang, Xuefeng'
'You, Shu-Li'

_publ_section_title
;
 Dearomatization reaction of \b-naphthols with disulfurating reagents.
;
_journal_issue 40
_journal_name_full 'Organic &amp; biomolecular chemistry'
_journal_page_first 8761
_journal_page_last 8771
_journal_paper_doi 10.1039/d1ob01731d
_journal_volume 19
_journal_year 2021
_chemical_formula_moiety 'C20 H20 O S2'
_chemical_formula_sum 'C20 H20 O S2'
_chemical_formula_weight 340.48
_space_group_crystal_system monoclinic
_space_group_IT_number 14
_space_group_name_Hall '-P 2ybc'
_space_group_name_H-M_alt 'P 1 21/c 1'
_atom_sites_solution_hydrogens geom
_atom_sites_solution_primary dual
_audit_creation_date 2020-07-17
_audit_creation_method
;
Olex2 1.2
(compiled 2018.05.29 svn.r3508 for OlexSys, GUI svn.r5506)
;
_audit_update_record
;
2021-06-22 deposited with the CCDC.	2021-09-16 downloaded from the CCDC.
;
_cell_angle_alpha 90
_cell_angle_beta 100.794(2)
_cell_angle_gamma 90
_cell_formula_units_Z 4
_cell_length_a 9.8031(5)
_cell_length_b 12.4858(6)
_cell_length_c 14.4741(8)
_cell_measurement_reflns_used 9964
_cell_measurement_temperature 173(2)
_cell_measurement_theta_max 54.96
_cell_measurement_theta_min 3.99
_cell_volume 1740.28(16)
_computing_cell_refinement 'SAINT v8.37A (Bruker, 2015)'
_computing_data_reduction 'SAINT v8.37A (Bruker, 2015)'
_computing_molecular_graphics 'Olex2 (Dolomanov et al., 2009)'
_computing_publication_material 'Olex2 (Dolomanov et al., 2009)'
_computing_structure_refinement 'ShelXL (Sheldrick, 2015)'
_computing_structure_solution 'ShelXT (Sheldrick, 2015)'
_diffrn_ambient_temperature 173.0
_diffrn_measured_fraction_theta_full 0.996
_diffrn_measured_fraction_theta_max 0.995
_diffrn_measurement_device_type 'Bruker D8 Venture'
_diffrn_measurement_method '\f and \w scans'
_diffrn_radiation_type GaK\a
_diffrn_radiation_wavelength 1.34139
_diffrn_reflns_av_R_equivalents 0.0398
_diffrn_reflns_av_unetI/netI 0.0250
_diffrn_reflns_Laue_measured_fraction_full 0.996
_diffrn_reflns_Laue_measured_fraction_max 0.995
_diffrn_reflns_limit_h_max 11
_diffrn_reflns_limit_h_min -11
_diffrn_reflns_limit_k_max 14
_diffrn_reflns_limit_k_min -15
_diffrn_reflns_limit_l_max 17
_diffrn_reflns_limit_l_min -17
_diffrn_reflns_number 19615
_diffrn_reflns_point_group_measured_fraction_full 0.996
_diffrn_reflns_point_group_measured_fraction_max 0.995
_diffrn_reflns_theta_full 53.594
_diffrn_reflns_theta_max 54.954
_diffrn_reflns_theta_min 3.994
_diffrn_standards_number 0
_exptl_absorpt_coefficient_mu 1.803
_exptl_absorpt_correction_T_max 0.7508
_exptl_absorpt_correction_T_min 0.5383
_exptl_absorpt_correction_type multi-scan
_exptl_absorpt_process_details
'SADABS-2016/2 (Bruker,2016/2) was used for absorption correction. wR2(int) was 0.1260 before and 0.0579 after correction. The Ratio of minimum to maximum transmission is 0.7170. The \l/2 correction factor is Not present.'
_exptl_crystal_colour colourless
_exptl_crystal_density_diffrn 1.300
_exptl_crystal_description block
_exptl_crystal_F_000 720
_exptl_crystal_size_max 0.08
_exptl_crystal_size_mid 0.06
_exptl_crystal_size_min 0.05
_refine_diff_density_max 0.889
_refine_diff_density_min -0.243
_refine_diff_density_rms 0.056
_refine_ls_extinction_method none
_refine_ls_goodness_of_fit_ref 1.053
_refine_ls_hydrogen_treatment constr
_refine_ls_matrix_type full
_refine_ls_number_parameters 211
_refine_ls_number_reflns 3294
_refine_ls_number_restraints 0
_refine_ls_restrained_S_all 1.053
_refine_ls_R_factor_all 0.0420
_refine_ls_R_factor_gt 0.0407
_refine_ls_shift/su_max 0.000
_refine_ls_shift/su_mean 0.000
_refine_ls_structure_factor_coef Fsqd
_refine_ls_weighting_details 'w=1/[\s^2^(Fo^2^)+(0.0520P)^2^+1.4247P] where P=(Fo^2^+2Fc^2^)/3'
_refine_ls_weighting_scheme calc
_refine_ls_wR_factor_gt 0.1097
_refine_ls_wR_factor_ref 0.1107
_reflns_Friedel_coverage 0.000
_reflns_number_gt 3161
_reflns_number_total 3294
_reflns_threshold_expression 'I > 2\s(I)'
_cod_data_source_file d1ob01731d2.cif
_cod_data_source_block mj20384_0m
_cod_depositor_comments 'Adding full bibliography for 7158305--7158306.cif.'
_cod_database_code 7158305
_shelx_shelxl_version_number 2016/6
_shelx_space_group_comment
;
The symmetry employed for this shelxl refinement is uniquely defined
by the following loop, which should always be used as a source of
symmetry information in preference to the above space-group names.
They are only intended as comments.
;
_shelx_estimated_absorpt_t_max 0.915
_shelx_estimated_absorpt_t_min 0.869
_olex2_refinement_description
;
1. Fixed Uiso
 At 1.2 times of:
  All C(H) groups, All C(H,H) groups
 At 1.5 times of:
  All C(H,H,H) groups
2.a Secondary CH2 refined with riding coordinates:
 C12(H12A,H12B)
2.b Aromatic/amide H refined with riding coordinates:
 C4(H4), C6(H6), C7(H7), C8(H8), C9(H9), C14(H14), C15(H15), C17(H17), C18(H18)
2.c Idealised Me refined as rotating group:
 C11(H11A,H11B,H11C), C19(H19A,H19B,H19C), C20(H20A,H20B,H20C)
;
_olex2_submission_special_instructions 'No special instructions were received'

loop_
_space_group_symop_operation_xyz
'x, y, z'
'-x, y+1/2, -z+1/2'
'-x, -y, -z'
'x, -y-1/2, z-1/2'

loop_
_atom_site_label
_atom_site_type_symbol
_atom_site_fract_x
_atom_site_fract_y
_atom_site_fract_z
_atom_site_U_iso_or_equiv
_atom_site_adp_type
_atom_site_occupancy
_atom_site_site_symmetry_order
_atom_site_calc_flag
_atom_site_refinement_flags_posn
_atom_site_refinement_flags_adp
_atom_site_refinement_flags_occupancy
_atom_site_disorder_assembly
_atom_site_disorder_group
S1 S 0.42835(5) 0.34995(4) 0.42476(4) 0.03286(15) Uani 1 1 d . . . . .
S2 S 0.57174(5) 0.41809(4) 0.35963(3) 0.03627(16) Uani 1 1 d . . . . .
O1 O 0.66591(15) 0.16531(12) 0.39360(11) 0.0407(4) Uani 1 1 d . . . . .
C1 C 0.42851(19) 0.20071(15) 0.40024(13) 0.0286(4) Uani 1 1 d . . . . .
C2 C 0.57640(19) 0.16679(15) 0.44194(14) 0.0290(4) Uani 1 1 d . . . . .
C3 C 0.61105(19) 0.14080(15) 0.54353(14) 0.0289(4) Uani 1 1 d . . . . .
C4 C 0.50782(19) 0.12534(16) 0.59094(13) 0.0303(4) Uani 1 1 d . . . . .
H4 H 0.531771 0.108278 0.655925 0.036 Uiso 1 1 calc R . . . .
C5 C 0.36166(19) 0.13304(15) 0.54917(13) 0.0274(4) Uani 1 1 d . . . . .
C6 C 0.2614(2) 0.10561(16) 0.60215(14) 0.0322(4) Uani 1 1 d . . . . .
H6 H 0.289789 0.084218 0.665839 0.039 Uiso 1 1 calc R . . . .
C7 C 0.1223(2) 0.10913(16) 0.56344(16) 0.0356(5) Uani 1 1 d . . . . .
H7 H 0.055283 0.089511 0.600017 0.043 Uiso 1 1 calc R . . . .
C8 C 0.0804(2) 0.14122(16) 0.47138(16) 0.0369(5) Uani 1 1 d . . . . .
H8 H -0.015758 0.144252 0.444645 0.044 Uiso 1 1 calc R . . . .
C9 C 0.1784(2) 0.16915(16) 0.41757(15) 0.0342(4) Uani 1 1 d . . . . .
H9 H 0.148459 0.191362 0.354241 0.041 Uiso 1 1 calc R . . . .
C10 C 0.31966(19) 0.16504(14) 0.45518(13) 0.0267(4) Uani 1 1 d . . . . .
C11 C 0.3950(3) 0.17974(19) 0.29540(14) 0.0426(5) Uani 1 1 d . . . . .
H11A H 0.307672 0.215408 0.268196 0.064 Uiso 1 1 calc GR . . . .
H11B H 0.385717 0.102463 0.284112 0.064 Uiso 1 1 calc GR . . . .
H11C H 0.470006 0.207776 0.266047 0.064 Uiso 1 1 calc GR . . . .
C12 C 0.7295(2) 0.42602(17) 0.45022(14) 0.0347(4) Uani 1 1 d . . . . .
H12A H 0.713536 0.472432 0.502631 0.042 Uiso 1 1 calc R . . . .
H12B H 0.756390 0.353847 0.475590 0.042 Uiso 1 1 calc R . . . .
C13 C 0.8421(2) 0.47236(16) 0.40436(13) 0.0299(4) Uani 1 1 d . . . . .
C14 C 0.8632(2) 0.58176(16) 0.40134(14) 0.0324(4) Uani 1 1 d . . . . .
H14 H 0.804640 0.629013 0.427502 0.039 Uiso 1 1 calc R . . . .
C15 C 0.9691(2) 0.62307(16) 0.36046(14) 0.0326(4) Uani 1 1 d . . . . .
H15 H 0.981728 0.698449 0.359073 0.039 Uiso 1 1 calc R . . . .
C16 C 1.0568(2) 0.55682(17) 0.32155(13) 0.0322(4) Uani 1 1 d . . . . .
C17 C 1.0337(2) 0.44729(18) 0.32318(15) 0.0394(5) Uani 1 1 d . . . . .
H17 H 1.091409 0.400147 0.296110 0.047 Uiso 1 1 calc R . . . .
C18 C 0.9279(2) 0.40556(17) 0.36368(16) 0.0386(5) Uani 1 1 d . . . . .
H18 H 0.913729 0.330295 0.363671 0.046 Uiso 1 1 calc R . . . .
C19 C 1.1747(2) 0.6022(2) 0.27999(16) 0.0439(5) Uani 1 1 d . . . . .
H19A H 1.173046 0.680563 0.283366 0.066 Uiso 1 1 calc GR . . . .
H19B H 1.164420 0.579838 0.214138 0.066 Uiso 1 1 calc GR . . . .
H19C H 1.263298 0.575637 0.315472 0.066 Uiso 1 1 calc GR . . . .
C20 C 0.7608(2) 0.12476(18) 0.58535(17) 0.0390(5) Uani 1 1 d . . . . .
H20A H 0.797481 0.064548 0.554048 0.059 Uiso 1 1 calc GR . . . .
H20B H 0.770434 0.109326 0.652641 0.059 Uiso 1 1 calc GR . . . .
H20C H 0.812891 0.189872 0.576791 0.059 Uiso 1 1 calc GR . . . .

loop_
_atom_site_aniso_label
_atom_site_aniso_U_11
_atom_site_aniso_U_22
_atom_site_aniso_U_33
_atom_site_aniso_U_23
_atom_site_aniso_U_13
_atom_site_aniso_U_12
S1 0.0302(3) 0.0254(3) 0.0450(3) 0.00156(19) 0.0123(2) -0.00030(18)
S2 0.0356(3) 0.0379(3) 0.0341(3) 0.0092(2) 0.0035(2) -0.0096(2)
O1 0.0385(8) 0.0423(9) 0.0481(9) -0.0013(7) 0.0255(7) 0.0047(6)
C1 0.0299(10) 0.0253(9) 0.0315(9) -0.0012(7) 0.0078(7) -0.0027(7)
C2 0.0285(10) 0.0221(9) 0.0392(10) -0.0050(8) 0.0138(8) -0.0005(7)
C3 0.0240(9) 0.0243(9) 0.0391(10) -0.0045(8) 0.0075(8) -0.0002(7)
C4 0.0279(10) 0.0329(10) 0.0298(9) -0.0008(8) 0.0048(7) 0.0006(8)
C5 0.0244(9) 0.0236(9) 0.0347(10) -0.0027(7) 0.0067(7) -0.0006(7)
C6 0.0320(10) 0.0303(10) 0.0368(10) 0.0009(8) 0.0127(8) -0.0007(8)
C7 0.0285(10) 0.0288(10) 0.0539(13) -0.0002(9) 0.0186(9) -0.0023(8)
C8 0.0212(9) 0.0287(10) 0.0600(13) -0.0002(9) 0.0052(9) -0.0012(8)
C9 0.0304(10) 0.0284(10) 0.0417(11) 0.0031(8) 0.0014(8) 0.0004(8)
C10 0.0250(9) 0.0206(9) 0.0355(10) -0.0012(7) 0.0082(7) -0.0008(7)
C11 0.0532(13) 0.0434(12) 0.0322(11) -0.0040(9) 0.0107(9) -0.0065(10)
C12 0.0338(10) 0.0375(11) 0.0320(10) 0.0021(8) 0.0043(8) -0.0070(8)
C13 0.0293(9) 0.0310(10) 0.0288(9) 0.0003(8) 0.0036(7) -0.0032(8)
C14 0.0286(10) 0.0303(10) 0.0393(10) -0.0051(8) 0.0089(8) -0.0004(8)
C15 0.0323(10) 0.0265(10) 0.0395(11) -0.0030(8) 0.0081(8) -0.0040(8)
C16 0.0306(10) 0.0374(11) 0.0286(9) 0.0005(8) 0.0060(8) -0.0016(8)
C17 0.0437(12) 0.0354(11) 0.0424(11) -0.0009(9) 0.0168(9) 0.0077(9)
C18 0.0468(12) 0.0258(10) 0.0451(12) 0.0008(8) 0.0137(10) 0.0017(9)
C19 0.0423(12) 0.0491(13) 0.0454(12) -0.0012(10) 0.0218(10) -0.0040(10)
C20 0.0244(10) 0.0376(11) 0.0545(13) -0.0018(10) 0.0057(9) 0.0008(8)

loop_
_atom_type_symbol
_atom_type_description
_atom_type_scat_dispersion_real
_atom_type_scat_dispersion_imag
_atom_type_scat_source
C C 0.0148 0.0070 'International Tables Vol C Tables 4.2.6.8 and 6.1.1.4'
H H 0.0000 0.0000 'International Tables Vol C Tables 4.2.6.8 and 6.1.1.4'
O O 0.0412 0.0250 'International Tables Vol C Tables 4.2.6.8 and 6.1.1.4'
S S 0.2924 0.4247 'International Tables Vol C Tables 4.2.6.8 and 6.1.1.4'

loop_
_geom_angle_atom_site_label_1
_geom_angle_atom_site_label_2
_geom_angle_atom_site_label_3
_geom_angle
_geom_angle_site_symmetry_1
_geom_angle_site_symmetry_3
_geom_angle_publ_flag
C1 S1 S2 107.53(6) . . ?
C12 S2 S1 104.84(7) . . ?
C2 C1 S1 103.48(12) . . ?
C10 C1 S1 99.52(12) . . ?
C10 C1 C2 115.02(16) . . ?
C10 C1 C11 115.73(17) . . ?
C11 C1 S1 110.47(14) . . ?
C11 C1 C2 111.16(17) . . ?
O1 C2 C1 120.69(18) . . ?
O1 C2 C3 120.65(18) . . ?
C3 C2 C1 118.60(15) . . ?
C2 C3 C20 117.18(17) . . ?
C4 C3 C2 119.04(17) . . ?
C4 C3 C20 123.59(19) . . ?
C3 C4 H4 118.0 . . ?
C3 C4 C5 124.02(18) . . ?
C5 C4 H4 118.0 . . ?
C6 C5 C4 119.76(17) . . ?
C6 C5 C10 119.52(17) . . ?
C10 C5 C4 120.70(17) . . ?
C5 C6 H6 119.5 . . ?
C7 C6 C5 120.95(19) . . ?
C7 C6 H6 119.5 . . ?
C6 C7 H7 120.1 . . ?
C6 C7 C8 119.81(18) . . ?
C8 C7 H7 120.1 . . ?
C7 C8 H8 119.9 . . ?
C7 C8 C9 120.15(18) . . ?
C9 C8 H8 119.9 . . ?
C8 C9 H9 119.5 . . ?
C8 C9 C10 120.91(19) . . ?
C10 C9 H9 119.5 . . ?
C5 C10 C1 119.06(16) . . ?
C9 C10 C1 122.16(17) . . ?
C9 C10 C5 118.66(17) . . ?
C1 C11 H11A 109.5 . . ?
C1 C11 H11B 109.5 . . ?
C1 C11 H11C 109.5 . . ?
H11A C11 H11B 109.5 . . ?
H11A C11 H11C 109.5 . . ?
H11B C11 H11C 109.5 . . ?
S2 C12 H12A 110.3 . . ?
S2 C12 H12B 110.3 . . ?
H12A C12 H12B 108.5 . . ?
C13 C12 S2 107.17(13) . . ?
C13 C12 H12A 110.3 . . ?
C13 C12 H12B 110.3 . . ?
C14 C13 C12 121.30(18) . . ?
C14 C13 C18 118.22(18) . . ?
C18 C13 C12 120.49(18) . . ?
C13 C14 H14 119.7 . . ?
C13 C14 C15 120.60(18) . . ?
C15 C14 H14 119.7 . . ?
C14 C15 H15 119.3 . . ?
C14 C15 C16 121.48(19) . . ?
C16 C15 H15 119.3 . . ?
C15 C16 C17 117.74(18) . . ?
C15 C16 C19 121.17(19) . . ?
C17 C16 C19 121.09(19) . . ?
C16 C17 H17 119.5 . . ?
C18 C17 C16 121.03(19) . . ?
C18 C17 H17 119.5 . . ?
C13 C18 H18 119.5 . . ?
C17 C18 C13 120.91(19) . . ?
C17 C18 H18 119.5 . . ?
C16 C19 H19A 109.5 . . ?
C16 C19 H19B 109.5 . . ?
C16 C19 H19C 109.5 . . ?
H19A C19 H19B 109.5 . . ?
H19A C19 H19C 109.5 . . ?
H19B C19 H19C 109.5 . . ?
C3 C20 H20A 109.5 . . ?
C3 C20 H20B 109.5 . . ?
C3 C20 H20C 109.5 . . ?
H20A C20 H20B 109.5 . . ?
H20A C20 H20C 109.5 . . ?
H20B C20 H20C 109.5 . . ?

loop_
_geom_bond_atom_site_label_1
_geom_bond_atom_site_label_2
_geom_bond_distance
_geom_bond_site_symmetry_2
_geom_bond_publ_flag
S1 S2 2.0211(7) . ?
S1 C1 1.897(2) . ?
S2 C12 1.833(2) . ?
O1 C2 1.221(2) . ?
C1 C2 1.522(3) . ?
C1 C10 1.512(3) . ?
C1 C11 1.514(3) . ?
C2 C3 1.482(3) . ?
C3 C4 1.339(3) . ?
C3 C20 1.493(3) . ?
C4 H4 0.9500 . ?
C4 C5 1.450(3) . ?
C5 C6 1.398(3) . ?
C5 C10 1.404(3) . ?
C6 H6 0.9500 . ?
C6 C7 1.374(3) . ?
C7 H7 0.9500 . ?
C7 C8 1.378(3) . ?
C8 H8 0.9500 . ?
C8 C9 1.390(3) . ?
C9 H9 0.9500 . ?
C9 C10 1.391(3) . ?
C11 H11A 0.9800 . ?
C11 H11B 0.9800 . ?
C11 H11C 0.9800 . ?
C12 H12A 0.9900 . ?
C12 H12B 0.9900 . ?
C12 C13 1.506(3) . ?
C13 C14 1.383(3) . ?
C13 C18 1.391(3) . ?
C14 H14 0.9500 . ?
C14 C15 1.387(3) . ?
C15 H15 0.9500 . ?
C15 C16 1.387(3) . ?
C16 C17 1.387(3) . ?
C16 C19 1.510(3) . ?
C17 H17 0.9500 . ?
C17 C18 1.385(3) . ?
C18 H18 0.9500 . ?
C19 H19A 0.9800 . ?
C19 H19B 0.9800 . ?
C19 H19C 0.9800 . ?
C20 H20A 0.9800 . ?
C20 H20B 0.9800 . ?
C20 H20C 0.9800 . ?
